data_7061463
loop_
_publ_author_name
'Mannarsamy, Maruthupandi'
'Nandeshwar, Muneshwar'
'Veerapathiran, Sabari'
'Mandal, Suman'
'Harijan, Dinesh'
'Subramaniyam, Kalaivanan'
'Muduli, Gopendra'
'Prabusankar, Ganesan'

_publ_section_title
;
 Dinuclear complexes, a one dimensional chain and a two dimensional layer
 of bismuth(iii) chalcogenones for C--S cross coupling reactions
;
_journal_issue 21
_journal_name_full 'New Journal of Chemistry'
_journal_page_first 10256
_journal_page_last 10263
_journal_paper_doi 10.1039/D2NJ01151D
_journal_volume 46
_journal_year 2022
_chemical_formula_moiety 'C48 H64 Bi2 Br6 N8 O4 S4'
_chemical_formula_sum 'C48 H64 Bi2 Br6 N8 O4 S4'
_chemical_formula_weight 1842.74
_space_group_crystal_system monoclinic
_space_group_IT_number 14
_space_group_name_Hall '-P 2yn'
_space_group_name_H-M_alt 'P 1 21/n 1'
_symmetry_Int_Tables_number 14
_atom_sites_solution_primary iterative
_audit_creation_date 2021-12-17
_audit_creation_method
;
Olex2 1.2
(compiled 2018.05.29 svn.r3508 for OlexSys, GUI svn.r5506)
;
_audit_update_record
;
2021-12-17 deposited with the CCDC.	2022-04-22 downloaded from the CCDC.
;
_cell_angle_alpha 90
_cell_angle_beta 94.9584(15)
_cell_angle_gamma 90
_cell_formula_units_Z 2
_cell_length_a 9.28018(15)
_cell_length_b 23.7009(3)
_cell_length_c 14.4183(3)
_cell_measurement_reflns_used 5425
_cell_measurement_temperature 293
_cell_measurement_theta_max 69.9770
_cell_measurement_theta_min 3.6060
_cell_volume 3159.42(9)
_computing_cell_refinement 'CrysAlisPro 1.171.39.46e (Rigaku OD, 2018)'
_computing_data_collection 'CrysAlisPro 1.171.39.46e (Rigaku OD, 2018)'
_computing_data_reduction 'CrysAlisPro 1.171.39.46e (Rigaku OD, 2018)'
_computing_molecular_graphics 'Olex2 (Dolomanov et al., 2009)'
_computing_publication_material 'Olex2 (Dolomanov et al., 2009)'
_computing_structure_refinement 'olex2.refine (Bourhis et al., 2015)'
_computing_structure_solution 'olex2.solve (Bourhis et al., 2015)'
_diffrn_ambient_temperature 293.0
_diffrn_detector 'CCD plate'
_diffrn_detector_area_resol_mean 16.1293
_diffrn_detector_type Eos
_diffrn_measured_fraction_theta_full 0.9811
_diffrn_measured_fraction_theta_max 0.9811
_diffrn_measurement_details
;
List of Runs (angles in degrees, time in seconds):

  # Type    Start    End  Width  t~exp~   \w     \q     \k     \f   Frames
#--------------------------------------------------------------------------
  1  \w    -11.00  20.00   1.00    1.00    --    0.00 -57.00 -60.00   31
  2  \w    -63.00 -29.00   1.00    1.00    --    0.00 -57.00  90.00   34
  3  \w    -11.00  16.00   1.00    1.00    --    0.00 -57.00  90.00   27
  4  \w    -17.00  71.00   1.00    1.56    --   54.00 -77.00 -30.00   88
  5  \w     32.00 117.00   1.00    1.56    --   54.00  57.00  90.00   85
  6  \w     42.00 122.00   1.00    1.56    --   54.00  57.00-150.00   80
  7  \w     27.00  52.00   1.00    1.56    --   54.00 -99.00-150.00   25
  8  \w     83.00 108.00   1.00    1.56    --   54.00  57.00 120.00   25
  9  \w     92.00 175.00   1.00    1.56    --  108.00  63.00  60.00   83
 10  \w    110.00 136.00   1.00    1.56    --  108.00  50.00 -30.00   26
 11  \w     37.00 129.00   1.00    1.56    --  108.00 -38.00 -90.00   92
 12  \w     37.00 140.00   1.00    1.56    --  108.00 -77.00 -60.00  103
 13  \w    147.00 173.00   1.00    1.56    --  108.00  50.00 -30.00   26
 14  \w     62.00 143.00   1.00    1.56    --  108.00 178.00-180.00   81
 15  \w     44.00 128.00   1.00    1.56    --  108.00 -50.00 120.00   84
 16  \w     90.00 116.00   1.00    1.56    --  108.00 -25.00  30.00   26
;
_diffrn_measurement_device 'four-circle diffractometer'
_diffrn_measurement_device_type 'SuperNova, Dual, Cu at home/near, Eos'
_diffrn_measurement_method '\w scans'
_diffrn_orient_matrix_type 'CrysAlisPro convention (1999,Acta A55,543-557)'
_diffrn_orient_matrix_UB_11 -0.0115447000
_diffrn_orient_matrix_UB_12 -0.0601397000
_diffrn_orient_matrix_UB_13 0.0393372000
_diffrn_orient_matrix_UB_21 0.1470428000
_diffrn_orient_matrix_UB_22 -0.0150760000
_diffrn_orient_matrix_UB_23 -0.0355425000
_diffrn_orient_matrix_UB_31 0.0774864000
_diffrn_orient_matrix_UB_32 0.0196152000
_diffrn_orient_matrix_UB_33 0.0931858000
_diffrn_radiation_monochromator mirror
_diffrn_radiation_probe x-ray
_diffrn_radiation_type 'Cu K\a'
_diffrn_radiation_wavelength 1.54184
_diffrn_reflns_av_R_equivalents 0.0597
_diffrn_reflns_av_unetI/netI 0.0776
_diffrn_reflns_limit_h_max 11
_diffrn_reflns_limit_h_min -10
_diffrn_reflns_limit_k_max 28
_diffrn_reflns_limit_k_min -24
_diffrn_reflns_limit_l_max 17
_diffrn_reflns_limit_l_min -15
_diffrn_reflns_number 11869
_diffrn_reflns_theta_full 70.0092
_diffrn_reflns_theta_max 70.01
_diffrn_reflns_theta_min 3.60
_diffrn_source 'micro-focus sealed X-ray tube'
_diffrn_source_type 'SuperNova (Cu) X-ray Source'
_exptl_absorpt_coefficient_mu 16.853
_exptl_absorpt_correction_T_max 1.00000
_exptl_absorpt_correction_T_min 0.24211
_exptl_absorpt_correction_type multi-scan
_exptl_absorpt_process_details
;
CrysAlisPro 1.171.39.46e (Rigaku Oxford Diffraction, 2018)
Empirical absorption correction using spherical harmonics,
 implemented in SCALE3 ABSPACK scaling algorithm.
;
_exptl_crystal_colour 'clear reddish red'
_exptl_crystal_colour_lustre clear
_exptl_crystal_colour_modifier reddish
_exptl_crystal_colour_primary red
_exptl_crystal_density_diffrn 1.9369
_exptl_crystal_description irregular
_exptl_crystal_F_000 1743.2135
_exptl_crystal_size_max 0.32
_exptl_crystal_size_mid 0.19
_exptl_crystal_size_min 0.16
_refine_diff_density_max 1.8415
_refine_diff_density_min -2.8296
_refine_diff_density_rms 0.2674
_refine_ls_d_res_high 0.8203
_refine_ls_d_res_low 12.2843
_refine_ls_extinction_expression Fc^*^=kFc[1+0.001xFc^2^\l^3^/sin(2\q)]^-1/4^
_refine_ls_goodness_of_fit_ref 0.9798
_refine_ls_hydrogen_treatment constr
_refine_ls_matrix_type full
_refine_ls_number_constraints 52
_refine_ls_number_parameters 332
_refine_ls_number_reflns 5874
_refine_ls_number_restraints 0
_refine_ls_restrained_S_all 0.9798
_refine_ls_R_factor_all 0.0671
_refine_ls_R_factor_gt 0.0544
_refine_ls_shift/su_max 0.0007
_refine_ls_shift/su_mean 0.0001
_refine_ls_structure_factor_coef Fsqd
_refine_ls_weighting_details 'w=1/[\s^2^(Fo^2^)+(0.0764P)^2^] where P=(Fo^2^+2Fc^2^)/3'
_refine_ls_weighting_scheme calc
_refine_ls_wR_factor_gt 0.1286
_refine_ls_wR_factor_ref 0.1402
_reflns_Friedel_coverage 0.0
_reflns_limit_h_max 9
_reflns_limit_h_min -11
_reflns_limit_k_max 28
_reflns_limit_k_min 0
_reflns_limit_l_max 17
_reflns_limit_l_min -8
_reflns_number_gt 4693
_reflns_number_total 5874
_reflns_threshold_expression I>=2u(I)
_cod_data_source_file d2nj01151d2.cif
_cod_data_source_block 4
_cod_depositor_comments 'Adding full bibliography for 7061460--7061465.cif.'
_cod_original_cell_volume 3159.41(9)
_cod_original_sg_symbol_Hall '-P 2ybc (x-z,y,z)'
_cod_database_code 7061463
_chemical_oxdiff_formula C28H32BiBr3N2OS
_reflns_odcompleteness_completeness 99.64
_reflns_odcompleteness_iscentric 1
_reflns_odcompleteness_theta 66.97
_olex2_refinement_description
;
1. Fixed Uiso
 At 1.2 times of:
  All C(H) groups, All C(H,H) groups
 At 1.5 times of:
  All C(H,H,H) groups, All O(H) groups
2.a Ternary CH refined with riding coordinates:
 C10(H10), C22(H22)
2.b Secondary CH2 refined with riding coordinates:
 C8(H8a,H8b), C9(H9a,H9b), C20(H20a,H20b), C21(H21a,H21b)
2.c Aromatic/amide H refined with riding coordinates:
 C6(H6), C3(H3), C15(H15), C16(H16), C17(H17), C5(H5), C4(H4), C18(H18)
2.d Idealised Me refined as rotating group:
 C11(H11a,H11b,H11c), C23(H23a,H23b,H23c), C12(H12a,H12b,H12c), C24(H24a,H24b,
 H24c)
2.e Idealised tetrahedral OH refined as rotating group:
 O1(H1), O2(H2)
;
_olex2_submission_special_instructions 'No special instructions were received'
_oxdiff_exptl_absorpt_empirical_details
;
Empirical correction (ABSPACK) includes:
- Absorption correction using spherical harmonics
- Frame scaling
;
_oxdiff_exptl_absorpt_empirical_full_max 3.257
_oxdiff_exptl_absorpt_empirical_full_min 0.230

loop_
_space_group_symop_id
_space_group_symop_operation_xyz
1 x,y,z
2 -x+1/2,y+1/2,-z+1/2
3 -x,-y,-z
4 x-1/2,-y-1/2,z-1/2

loop_
_atom_site_label
_atom_site_type_symbol
_atom_site_fract_x
_atom_site_fract_y
_atom_site_fract_z
_atom_site_U_iso_or_equiv
_atom_site_adp_type
_atom_site_occupancy
_atom_site_refinement_flags_posn
Bi1 Bi 0.98597(3) 0.035208(10) 0.64343(2) 0.03373(14) Uani 1.000000 .
Br2 Br 1.19641(11) 0.03531(4) 0.49083(7) 0.0501(3) Uani 1.000000 .
Br1 Br 0.79139(12) 0.03471(4) 0.77207(9) 0.0581(3) Uani 1.000000 .
Br3 Br 1.18988(12) 0.08382(4) 0.76637(9) 0.0622(3) Uani 1.000000 .
C11 C 0.9701(13) -0.0817(6) 0.9616(11) 0.092(4) Uani 1.000000 .
H11a H 1.034(6) -0.083(4) 1.018(3) 0.139(7) Uiso 1.000000 GR
H11b H 0.961(11) -0.0432(11) 0.941(3) 0.139(7) Uiso 1.000000 GR
H11c H 0.877(5) -0.096(3) 0.974(6) 0.139(7) Uiso 1.000000 GR
S1 S 1.0805(2) -0.07523(7) 0.68155(17) 0.0450(5) Uani 1.000000 .
S2 S 0.8594(3) 0.13710(8) 0.56160(18) 0.0523(6) Uani 1.000000 .
N2 N 0.6471(8) 0.1636(3) 0.6749(5) 0.0422(17) Uani 1.000000 .
N4 N 1.1711(8) -0.0925(3) 0.8645(5) 0.0405(16) Uani 1.000000 .
N1 N 0.8479(9) 0.2122(3) 0.7054(6) 0.053(2) Uani 1.000000 .
C7 C 1.2962(9) -0.0886(3) 0.9248(6) 0.0405(19) Uani 1.000000 .
C2 C 1.4027(9) -0.0658(3) 0.8730(6) 0.0399(19) Uani 1.000000 .
N3 N 1.3389(8) -0.0570(2) 0.7839(5) 0.0408(16) Uani 1.000000 .
C8 C 1.4113(10) -0.0327(3) 0.7074(7) 0.048(2) Uani 1.000000 .
H8a H 1.3394(10) -0.0157(3) 0.6632(7) 0.058(3) Uiso 1.000000 R
H8b H 1.4762(10) -0.0031(3) 0.7316(7) 0.058(3) Uiso 1.000000 R
C6 C 1.3262(11) -0.1018(4) 1.0168(7) 0.051(2) Uani 1.000000 .
H6 H 1.2558(11) -0.1171(4) 1.0515(7) 0.061(3) Uiso 1.000000 R
C3 C 1.5421(10) -0.0562(3) 0.9118(7) 0.049(2) Uani 1.000000 .
H3 H 1.6127(10) -0.0417(3) 0.8764(7) 0.058(3) Uiso 1.000000 R
C19 C 0.7452(10) 0.2328(3) 0.7644(8) 0.053(3) Uani 1.000000 .
C14 C 0.6204(10) 0.2011(3) 0.7454(7) 0.044(2) Uani 1.000000 .
C10 C 1.0305(10) -0.1165(4) 0.8875(8) 0.057(3) Uani 1.000000 .
H10 H 0.9633(10) -0.1134(4) 0.8315(8) 0.069(3) Uiso 1.000000 R
C15 C 0.4997(12) 0.2109(4) 0.7913(8) 0.060(3) Uani 1.000000 .
H15 H 0.4157(12) 0.1899(4) 0.7787(8) 0.072(3) Uiso 1.000000 R
C16 C 0.5080(12) 0.2535(5) 0.8573(8) 0.071(3) Uani 1.000000 .
H16 H 0.4283(12) 0.2609(5) 0.8903(8) 0.085(4) Uiso 1.000000 R
C22 C 0.9925(13) 0.2346(5) 0.6945(13) 0.097(5) Uani 1.000000 .
H22 H 1.0395(13) 0.2083(5) 0.6542(13) 0.117(6) Uiso 1.000000 R
C17 C 0.6306(14) 0.2849(5) 0.8749(10) 0.085(4) Uani 1.000000 .
H17 H 0.6310(14) 0.3135(5) 0.9191(10) 0.102(5) Uiso 1.000000 R
C23 C 0.9831(18) 0.2899(7) 0.6458(15) 0.172(11) Uani 1.000000 .
H23a H 0.924(17) 0.315(3) 0.678(8) 0.258(16) Uiso 1.000000 GR
H23b H 1.078(3) 0.306(4) 0.645(12) 0.258(16) Uiso 1.000000 GR
H23c H 0.94(2) 0.2847(14) 0.583(4) 0.258(16) Uiso 1.000000 GR
C1 C 1.1987(9) -0.0740(3) 0.7793(6) 0.0353(17) Uani 1.000000 .
C13 C 0.7840(9) 0.1715(3) 0.6499(7) 0.041(2) Uani 1.000000 .
C5 C 1.4667(12) -0.0913(4) 1.0572(7) 0.059(3) Uani 1.000000 .
H5 H 1.4896(12) -0.0994(4) 1.1199(7) 0.071(3) Uiso 1.000000 R
C4 C 1.5725(11) -0.0689(4) 1.0047(8) 0.058(3) Uani 1.000000 .
H4 H 1.6650(11) -0.0624(4) 1.0328(8) 0.070(3) Uiso 1.000000 R
C18 C 0.7545(12) 0.2761(5) 0.8297(9) 0.073(4) Uani 1.000000 .
H18 H 0.8378(12) 0.2976(5) 0.8421(9) 0.087(4) Uiso 1.000000 R
C12 C 1.0465(15) -0.1787(5) 0.9106(11) 0.096(5) Uani 1.000000 .
H12a H 1.112(10) -0.1832(6) 0.965(5) 0.144(7) Uiso 1.000000 GR
H12b H 0.954(3) -0.1941(12) 0.922(8) 0.144(7) Uiso 1.000000 GR
H12c H 1.084(12) -0.1981(10) 0.859(3) 0.144(7) Uiso 1.000000 GR
O1 O 1.4131(16) -0.1212(5) 0.6254(9) 0.125(4) Uani 1.000000 .
H1 H 1.354(17) -0.111(2) 0.583(11) 0.187(6) Uiso 1.000000 GR
C9 C 1.4974(12) -0.0761(5) 0.6567(8) 0.069(3) Uani 1.000000 .
H9a H 1.5374(12) -0.0581(5) 0.6042(8) 0.083(4) Uiso 1.000000 R
H9b H 1.5774(12) -0.0897(5) 0.6986(8) 0.083(4) Uiso 1.000000 R
C20 C 0.5359(10) 0.1275(3) 0.6279(8) 0.055(3) Uani 1.000000 .
H20a H 0.5813(10) 0.1000(3) 0.5900(8) 0.066(3) Uiso 1.000000 R
H20b H 0.4862(10) 0.1072(3) 0.6741(8) 0.066(3) Uiso 1.000000 R
O2 O 0.4988(15) 0.1960(4) 0.5063(8) 0.121(4) Uani 1.000000 .
H2 H 0.532(18) 0.1763(10) 0.466(8) 0.181(6) Uiso 1.000000 GR
C21 C 0.4269(13) 0.1615(4) 0.5668(9) 0.075(4) Uani 1.000000 .
H21a H 0.3615(13) 0.1362(4) 0.5309(9) 0.090(5) Uiso 1.000000 R
H21b H 0.3702(13) 0.1848(4) 0.6053(9) 0.090(5) Uiso 1.000000 R
C24 C 1.0822(15) 0.2358(7) 0.7863(15) 0.156(10) Uani 1.000000 .
H24a H 1.050(13) 0.207(5) 0.826(5) 0.234(14) Uiso 1.000000 GR
H24b H 1.182(3) 0.230(8) 0.7763(19) 0.234(14) Uiso 1.000000 GR
H24c H 1.072(15) 0.272(3) 0.815(6) 0.234(14) Uiso 1.000000 GR

loop_
_atom_site_aniso_label
_atom_site_aniso_U_11
_atom_site_aniso_U_22
_atom_site_aniso_U_33
_atom_site_aniso_U_12
_atom_site_aniso_U_13
_atom_site_aniso_U_23
Bi1 0.03500(19) 0.03558(17) 0.0302(2) -0.00179(10) 0.00051(13) -0.00200(11)
Br2 0.0459(5) 0.0674(5) 0.0365(6) -0.0207(4) 0.0018(4) -0.0036(4)
Br1 0.0535(6) 0.0733(6) 0.0498(7) 0.0036(4) 0.0179(5) 0.0054(5)
Br3 0.0569(6) 0.0686(5) 0.0580(8) -0.0090(5) -0.0137(5) -0.0183(5)
C11 0.057(7) 0.121(10) 0.103(12) 0.008(7) 0.028(7) -0.026(9)
S1 0.0502(12) 0.0381(8) 0.0452(14) -0.0026(8) -0.0039(10) -0.0018(8)
S2 0.0686(15) 0.0435(9) 0.0462(15) 0.0082(10) 0.0121(12) 0.0003(9)
N2 0.047(4) 0.038(3) 0.041(5) -0.005(3) 0.002(3) -0.002(3)
N4 0.044(4) 0.044(3) 0.033(4) -0.003(3) -0.001(3) 0.004(3)
N1 0.047(4) 0.048(3) 0.064(6) -0.008(3) 0.003(4) -0.012(4)
C7 0.049(5) 0.041(3) 0.031(5) 0.002(3) 0.002(4) -0.001(3)
C2 0.042(4) 0.039(3) 0.038(6) 0.005(3) 0.004(4) 0.003(3)
N3 0.042(4) 0.037(3) 0.043(5) 0.003(3) 0.003(3) 0.006(3)
C8 0.052(5) 0.050(4) 0.042(6) -0.005(4) 0.000(4) 0.013(4)
C6 0.053(5) 0.058(4) 0.042(6) 0.003(4) 0.009(4) 0.005(4)
C3 0.045(5) 0.050(4) 0.051(7) 0.006(4) 0.006(4) -0.000(4)
C19 0.049(5) 0.045(4) 0.065(8) 0.008(4) -0.000(5) -0.014(4)
C14 0.052(5) 0.036(3) 0.042(6) 0.003(3) -0.002(4) 0.001(3)
C10 0.046(5) 0.074(6) 0.052(7) -0.011(5) 0.007(5) 0.009(5)
C15 0.059(6) 0.058(5) 0.062(8) -0.000(5) 0.003(5) 0.000(5)
C16 0.062(7) 0.081(7) 0.068(9) 0.020(6) 0.002(6) -0.010(6)
C22 0.054(7) 0.065(6) 0.177(17) -0.018(5) 0.033(9) -0.046(8)
C17 0.087(9) 0.088(8) 0.077(10) 0.027(7) -0.010(8) -0.039(7)
C23 0.150(18) 0.089(10) 0.29(3) -0.058(10) 0.11(2) -0.006(13)
C1 0.040(4) 0.031(3) 0.034(5) 0.003(3) -0.000(4) 0.003(3)
C13 0.045(5) 0.033(3) 0.045(6) 0.002(3) 0.002(4) -0.002(3)
C5 0.080(7) 0.067(5) 0.028(6) 0.016(5) -0.006(5) 0.008(4)
C4 0.050(5) 0.072(5) 0.051(7) 0.013(5) -0.007(5) 0.002(5)
C18 0.062(7) 0.074(6) 0.078(9) 0.005(5) -0.017(6) -0.038(6)
C12 0.104(11) 0.071(7) 0.113(13) -0.031(7) 0.010(9) 0.018(8)
O1 0.163(12) 0.117(8) 0.098(10) 0.011(8) 0.030(8) -0.034(7)
C9 0.064(7) 0.085(7) 0.061(8) -0.014(6) 0.025(6) -0.008(6)
C20 0.051(5) 0.037(4) 0.074(8) -0.005(4) -0.007(5) -0.010(4)
O2 0.173(12) 0.086(6) 0.095(9) 0.044(7) -0.034(8) -0.021(6)
C21 0.077(8) 0.062(5) 0.080(10) -0.004(6) -0.034(7) -0.004(6)
C24 0.056(8) 0.149(15) 0.25(2) 0.005(9) -0.042(12) -0.118(16)

loop_
_atom_type_symbol
_atom_type_scat_dispersion_real
_atom_type_scat_dispersion_imag
_atom_type_scat_Cromer_Mann_a1
_atom_type_scat_Cromer_Mann_a2
_atom_type_scat_Cromer_Mann_a3
_atom_type_scat_Cromer_Mann_a4
_atom_type_scat_Cromer_Mann_b1
_atom_type_scat_Cromer_Mann_b2
_atom_type_scat_Cromer_Mann_b3
_atom_type_scat_Cromer_Mann_b4
_atom_type_scat_Cromer_Mann_c
_atom_type_scat_source
_atom_type_scat_dispersion_source
C 0.01920 0.00962 2.31000 1.02000 1.58860 0.86500 20.84390 10.20750 0.56870 51.65120 0.215599998832 'International Tables Volume C Table 6.1.1.4 (pp. 500-502)' 'Henke, Gullikson and Davis, At. Data and Nucl. Data Tables, 1993, 54, 2'
H 0.00000 0.00000 0.49300 0.32291 0.14019 0.04081 10.51090 26.12570 3.14236 57.79970 0.0030380000826 'International Tables Volume C Table 6.1.1.4 (pp. 500-502)' 'Henke, Gullikson and Davis, At. Data and Nucl. Data Tables, 1993, 54, 2'
Bi -3.68252 9.31182 33.36890 12.95100 16.58770 6.46920 0.70400 2.92380 8.79370 48.00930 13.5782003403 'International Tables Volume C Table 6.1.1.4 (pp. 500-502)' 'Henke, Gullikson and Davis, At. Data and Nucl. Data Tables, 1993, 54, 2'
O 0.05239 0.03377 3.04850 2.28680 1.54630 0.86700 13.27710 5.70110 0.32390 32.90890 0.250800013542 'International Tables Volume C Table 6.1.1.4 (pp. 500-502)' 'Henke, Gullikson and Davis, At. Data and Nucl. Data Tables, 1993, 54, 2'
N 0.03256 0.01839 12.21260 3.13220 2.01250 1.16630 0.00570 9.89330 28.99750 0.58260 -11.5290002823 'International Tables Volume C Table 6.1.1.4 (pp. 500-502)' 'Henke, Gullikson and Davis, At. Data and Nucl. Data Tables, 1993, 54, 2'
S 0.33537 0.55136 6.90530 5.20340 1.43790 1.58630 1.46790 22.21510 0.25360 56.17200 0.866900026798 'International Tables Volume C Table 6.1.1.4 (pp. 500-502)' 'Henke, Gullikson and Davis, At. Data and Nucl. Data Tables, 1993, 54, 2'
Br -0.67402 1.33011 17.17890 5.23580 5.63770 3.98510 2.17230 16.57960 0.26090 41.43280 2.95569992065 'International Tables Volume C Table 6.1.1.4 (pp. 500-502)' 'Henke, Gullikson and Davis, At. Data and Nucl. Data Tables, 1993, 54, 2'

loop_
_geom_angle_atom_site_label_1
_geom_angle_atom_site_label_2
_geom_angle_atom_site_label_3
_geom_angle
_geom_angle_site_symmetry_1
_geom_angle_site_symmetry_3
_geom_angle_publ_flag
Br1 Bi1 Br2 93.90(3) . 3_756 ?
Br1 Bi1 Br2 177.57(3) . . ?
Br3 Bi1 Br2 169.27(3) . 3_756 ?
Br3 Bi1 Br2 90.97(3) . . ?
Br3 Bi1 Br1 91.32(4) . . ?
S1 Bi1 Br2 75.72(5) . 3_756 ?
S1 Bi1 Br2 86.18(6) . . ?
S1 Bi1 Br1 94.47(6) . . ?
S1 Bi1 Br3 94.54(5) . . ?
S2 Bi1 Br2 90.89(5) . 3_756 ?
S2 Bi1 Br2 88.16(5) . . ?
S2 Bi1 Br1 90.68(6) . . ?
S2 Bi1 Br3 98.43(6) . . ?
S2 Bi1 S1 165.93(7) . . ?
C1 S1 Bi1 108.3(2) . . ?
C13 S2 Bi1 105.8(3) . . ?
C13 N2 C14 109.5(7) . . ?
C20 N2 C14 123.4(8) . . ?
C20 N2 C13 126.6(8) . . ?
C10 N4 C7 126.0(8) . . ?
C1 N4 C7 109.5(7) . . ?
C1 N4 C10 124.5(8) . . ?
C22 N1 C19 127.5(8) . . ?
C13 N1 C19 108.5(7) . . ?
C13 N1 C22 123.6(10) . . ?
C2 C7 N4 106.4(8) . . ?
C6 C7 N4 132.8(9) . . ?
C6 C7 C2 120.8(9) . . ?
N3 C2 C7 106.8(7) . . ?
C3 C2 C7 121.9(9) . . ?
C3 C2 N3 131.3(9) . . ?
C8 N3 C2 125.1(7) . . ?
C1 N3 C2 109.3(7) . . ?
C1 N3 C8 125.6(8) . . ?
C9 C8 N3 113.0(7) . . ?
C5 C6 C7 117.8(9) . . ?
C4 C3 C2 117.6(9) . . ?
C14 C19 N1 106.7(8) . . ?
C18 C19 N1 130.9(9) . . ?
C18 C19 C14 122.4(10) . . ?
C19 C14 N2 107.0(8) . . ?
C15 C14 N2 131.9(9) . . ?
C15 C14 C19 121.1(9) . . ?
N4 C10 C11 109.8(9) . . ?
C12 C10 C11 114.5(12) . . ?
C12 C10 N4 110.4(9) . . ?
C16 C15 C14 117.2(10) . . ?
C17 C16 C15 121.4(11) . . ?
C23 C22 N1 110.8(12) . . ?
C24 C22 N1 110.8(14) . . ?
C24 C22 C23 113.9(12) . . ?
C18 C17 C16 122.9(11) . . ?
N4 C1 S1 125.9(6) . . ?
N3 C1 S1 126.1(7) . . ?
N3 C1 N4 108.0(7) . . ?
N2 C13 S2 125.5(6) . . ?
N1 C13 S2 126.2(7) . . ?
N1 C13 N2 108.2(8) . . ?
C4 C5 C6 121.0(10) . . ?
C5 C4 C3 121.0(10) . . ?
C17 C18 C19 115.1(10) . . ?
O1 C9 C8 111.9(10) . . ?
C21 C20 N2 111.6(7) . . ?
O2 C21 C20 109.9(11) . . ?

loop_
_geom_bond_atom_site_label_1
_geom_bond_atom_site_label_2
_geom_bond_distance
_geom_bond_site_symmetry_2
_geom_bond_publ_flag
Bi1 Br2 3.0655(11) . ?
Bi1 Br2 2.9731(10) 3_756 ?
Bi1 Br1 2.6981(11) . ?
Bi1 Br3 2.7333(10) . ?
Bi1 S1 2.8000(19) . ?
Bi1 S2 2.892(2) . ?
C11 C10 1.497(15) . ?
S1 C1 1.710(8) . ?
S2 C13 1.712(9) . ?
N2 C14 1.390(11) . ?
N2 C13 1.363(11) . ?
N2 C20 1.460(10) . ?
N4 C7 1.391(10) . ?
N4 C10 1.486(11) . ?
N4 C1 1.350(11) . ?
N1 C19 1.418(13) . ?
N1 C22 1.464(13) . ?
N1 C13 1.356(11) . ?
C7 C2 1.398(12) . ?
C7 C6 1.368(13) . ?
C2 N3 1.383(11) . ?
C2 C3 1.383(12) . ?
N3 C8 1.458(11) . ?
N3 C1 1.358(10) . ?
C8 C9 1.527(14) . ?
C6 C5 1.404(14) . ?
C3 C4 1.378(14) . ?
C19 C14 1.388(12) . ?
C19 C18 1.391(13) . ?
C14 C15 1.369(14) . ?
C10 C12 1.516(14) . ?
C15 C16 1.385(15) . ?
C16 C17 1.364(16) . ?
C22 C23 1.49(2) . ?
C22 C24 1.50(2) . ?
C17 C18 1.386(17) . ?
C5 C4 1.396(15) . ?
O1 C9 1.378(15) . ?
C20 C21 1.516(13) . ?
O2 C21 1.404(16) . ?
